data_7018608
loop_
_publ_author_name
'Kobayashi, Masayuki'
'Masaoka, Shigeyuki'
'Sakai, Ken'

_publ_section_title
;
 Synthesis, crystal structure, spectroscopic and electrochemical
 properties, and H(2)-evolving activity of a new [PtCl(terpyridine)](+)
 derivative with viologen-like redox properties.
;
_journal_issue 16
_journal_name_full 'Dalton transactions (Cambridge, England : 2003)'
_journal_page_first 4903
_journal_page_last 4911
_journal_paper_doi 10.1039/c2dt12209j
_journal_volume 41
_journal_year 2012
_chemical_formula_moiety 'C21 H17 N4, Cl O4'
_chemical_formula_sum 'C21 H17 Cl N4 O4'
_chemical_formula_weight 424.84
_space_group_IT_number 2
_symmetry_cell_setting triclinic
_symmetry_space_group_name_Hall '-P 1'
_symmetry_space_group_name_H-M 'P -1'
_atom_sites_solution_hydrogens geom
_atom_sites_solution_primary direct
_atom_sites_solution_secondary difmap
_cell_angle_alpha 76.092(3)
_cell_angle_beta 78.249(3)
_cell_angle_gamma 83.803(3)
_cell_formula_units_Z 2
_cell_length_a 7.6458(19)
_cell_length_b 8.934(2)
_cell_length_c 14.264(4)
_cell_measurement_reflns_used 4173
_cell_measurement_temperature 100
_cell_measurement_theta_max 25.32
_cell_measurement_theta_min 2.35
_cell_volume 924.2(4)
_computing_cell_refinement 'APEX2 (Bruker AXS, 2006)'
_computing_data_collection 'APEX2 (Bruker AXS, 2006)'
_computing_data_reduction 'SAINT (Bruker AXS, 2004)'
_computing_molecular_graphics 'KENX (Sakai, 2002)'
_computing_publication_material
;
SHELXL97, TEXSAN (Molecular Structure Corporation, 2001),
KENX, and ORTEP (Johnson, 1976)
;
_computing_structure_refinement 'SHELXL97 (Sheldrick, 1997)'
_computing_structure_solution 'SHELXS97 (Sheldrick, 1997)'
_diffrn_ambient_temperature 100
_diffrn_detector_area_resol_mean 8.333
_diffrn_measured_fraction_theta_full 0.985
_diffrn_measured_fraction_theta_max 0.985
_diffrn_measurement_device 'Bruker SMART APEX CCD-detector diffractometer'
_diffrn_measurement_method \w
_diffrn_radiation_monochromator graphite
_diffrn_radiation_source 'fine-focus sealed tube'
_diffrn_radiation_type MoK\a
_diffrn_radiation_wavelength 0.71073
_diffrn_reflns_av_R_equivalents 0.0215
_diffrn_reflns_av_sigmaI/netI 0.0279
_diffrn_reflns_limit_h_max 9
_diffrn_reflns_limit_h_min -9
_diffrn_reflns_limit_k_max 10
_diffrn_reflns_limit_k_min -10
_diffrn_reflns_limit_l_max 17
_diffrn_reflns_limit_l_min -17
_diffrn_reflns_number 8932
_diffrn_reflns_theta_full 25.36
_diffrn_reflns_theta_max 25.36
_diffrn_reflns_theta_min 1.50
_exptl_absorpt_coefficient_mu 0.246
_exptl_absorpt_correction_T_max 0.7452
_exptl_absorpt_correction_T_min 0.6717
_exptl_absorpt_correction_type empirical
_exptl_absorpt_process_details '(SADABS; Sheldrick, G. M., 1996)'
_exptl_crystal_colour yellow
_exptl_crystal_density_diffrn 1.527
_exptl_crystal_density_meas ?
_exptl_crystal_density_method 'not measured'
_exptl_crystal_description prism
_exptl_crystal_F_000 440
_exptl_crystal_size_max 0.11
_exptl_crystal_size_mid 0.07
_exptl_crystal_size_min 0.04
_refine_diff_density_max 0.868
_refine_diff_density_min -0.332
_refine_ls_extinction_expression not_refined
_refine_ls_extinction_method none
_refine_ls_goodness_of_fit_ref 1.313
_refine_ls_hydrogen_treatment constr
_refine_ls_matrix_type full
_refine_ls_number_parameters 272
_refine_ls_number_reflns 3343
_refine_ls_number_restraints 0
_refine_ls_restrained_S_all 1.313
_refine_ls_R_factor_all 0.0665
_refine_ls_R_factor_gt 0.0605
_refine_ls_shift/su_max 0.000
_refine_ls_shift/su_mean 0.000
_refine_ls_structure_factor_coef Fsqd
_refine_ls_weighting_details 'calc w=1/[\s^2^(Fo^2^)+(0.0176P)^2^+4.1697P] where P=(Fo^2^+2Fc^2^)/3'
_refine_ls_weighting_scheme calc
_refine_ls_wR_factor_gt 0.1720
_refine_ls_wR_factor_ref 0.1743
_reflns_number_gt 2951
_reflns_number_total 3343
_reflns_threshold_expression I>2\s(I)
_cod_data_source_file c2dt12209j.txt
_cod_data_source_block 10722Mepytpy
_cod_depositor_comments
;
The following automatic conversions were performed:

'_symmetry_cell_setting' value 'Triclinic' changed to 'triclinic'
according to /home/saulius/struct/CIF-dictionaries/cif_core.dic
dictionary named 'cif_core.dic' version 2.4.1 from 2010-06-29.

Automatic conversion script
Id: cif_fix_values 1715 2011-07-08 13:25:40Z adriana 

The following automatic conversions were performed:

'_exptl_crystal_density_meas' value 'not measured' was changed to '?'
- the value is perceived as not measured.

Automatic conversion script
Id: cif_fix_values 3008 2015-01-20 13:52:24Z robertas 
;
_cod_original_cell_volume 924.1(4)
_cod_original_sg_symbol_H-M P-1
_cod_database_code 7018608

loop_
_symmetry_equiv_pos_as_xyz
'x, y, z'
'-x, -y, -z'

loop_
_atom_site_label
_atom_site_type_symbol
_atom_site_fract_x
_atom_site_fract_y
_atom_site_fract_z
_atom_site_U_iso_or_equiv
_atom_site_adp_type
_atom_site_occupancy
_atom_site_symmetry_multiplicity
_atom_site_calc_flag
_atom_site_refinement_flags
Cl1 Cl 0.76404(14) 0.21816(12) 0.49292(7) 0.0172(3) Uani 1 1 d .
O1 O 0.8093(5) 0.2466(6) 0.5786(3) 0.0501(12) Uani 1 1 d .
O2 O 0.9253(5) 0.1707(4) 0.4308(3) 0.0305(8) Uani 1 1 d .
O3 O 0.6830(5) 0.3569(4) 0.4399(3) 0.0381(9) Uani 1 1 d .
O4 O 0.6394(5) 0.0980(4) 0.5175(3) 0.0418(10) Uani 1 1 d .
N1 N 0.5654(5) -0.3119(4) -0.0845(3) 0.0196(8) Uani 1 1 d .
N2 N 0.7437(5) 0.0589(4) -0.1218(3) 0.0164(7) Uani 1 1 d .
N3 N 0.9230(5) 0.3828(4) -0.0746(3) 0.0208(8) Uani 1 1 d .
N4 N 0.7463(5) -0.2260(4) 0.3830(3) 0.0189(8) Uani 1 1 d .
C1 C 0.4907(6) -0.3904(5) -0.1324(3) 0.0243(10) Uani 1 1 d .
H1 H 0.4487 -0.4863 -0.0989 0.029 Uiso 1 1 calc R
C2 C 0.4717(6) -0.3371(5) -0.2300(3) 0.0235(10) Uani 1 1 d .
H2 H 0.4142 -0.3940 -0.2600 0.028 Uiso 1 1 calc R
C3 C 0.5401(6) -0.1982(5) -0.2810(3) 0.0225(10) Uani 1 1 d .
H3 H 0.5308 -0.1603 -0.3467 0.027 Uiso 1 1 calc R
C4 C 0.6225(6) -0.1155(5) -0.2338(3) 0.0190(9) Uani 1 1 d .
H4 H 0.6729 -0.0230 -0.2675 0.023 Uiso 1 1 calc R
C5 C 0.6286(6) -0.1741(5) -0.1344(3) 0.0178(9) Uani 1 1 d .
C6 C 0.6948(5) -0.0838(5) -0.0755(3) 0.0168(9) Uani 1 1 d .
C7 C 0.6986(6) -0.1445(5) 0.0237(3) 0.0185(9) Uani 1 1 d .
H7 H 0.6692 -0.2457 0.0529 0.022 Uiso 1 1 calc R
C8 C 0.7470(5) -0.0511(5) 0.0785(3) 0.0172(9) Uani 1 1 d .
C9 C 0.7961(5) 0.0973(5) 0.0309(3) 0.0168(9) Uani 1 1 d .
H9 H 0.8288 0.1625 0.0655 0.020 Uiso 1 1 calc R
C10 C 0.7958(5) 0.1469(5) -0.0696(3) 0.0170(9) Uani 1 1 d .
C11 C 0.8563(6) 0.3005(5) -0.1249(3) 0.0171(9) Uani 1 1 d .
C12 C 0.8510(6) 0.3530(5) -0.2245(3) 0.0192(9) Uani 1 1 d .
H12 H 0.8023 0.2944 -0.2575 0.023 Uiso 1 1 calc R
C13 C 0.9190(6) 0.4931(5) -0.2734(3) 0.0222(10) Uani 1 1 d .
H13 H 0.9177 0.5301 -0.3400 0.027 Uiso 1 1 calc R
C14 C 0.9892(6) 0.5781(5) -0.2221(3) 0.0231(10) Uani 1 1 d .
H14 H 1.0366 0.6728 -0.2535 0.028 Uiso 1 1 calc R
C15 C 0.9873(6) 0.5191(5) -0.1233(3) 0.0240(10) Uani 1 1 d .
H15 H 1.0330 0.5770 -0.0887 0.029 Uiso 1 1 calc R
C16 C 0.8409(6) -0.1032(5) 0.3344(3) 0.0208(9) Uani 1 1 d .
H16 H 0.9059 -0.0580 0.3676 0.025 Uiso 1 1 calc R
C17 C 0.8420(6) -0.0443(5) 0.2361(3) 0.0178(9) Uani 1 1 d .
H17 H 0.9080 0.0406 0.2032 0.021 Uiso 1 1 calc R
C18 C 0.7456(6) -0.1102(5) 0.1851(3) 0.0175(9) Uani 1 1 d .
C19 C 0.6442(6) -0.2339(5) 0.2396(3) 0.0192(9) Uani 1 1 d .
H19 H 0.5738 -0.2786 0.2090 0.023 Uiso 1 1 calc R
C20 C 0.6473(6) -0.2901(5) 0.3373(3) 0.0204(9) Uani 1 1 d .
H20 H 0.5803 -0.3734 0.3723 0.025 Uiso 1 1 calc R
C21 C 0.7543(6) -0.2939(6) 0.4874(3) 0.0252(10) Uani 1 1 d .
H21A H 0.6362 -0.3172 0.5232 0.038 Uiso 1 1 calc R
H21B H 0.8014 -0.2215 0.5144 0.038 Uiso 1 1 calc R
H21C H 0.8306 -0.3870 0.4924 0.038 Uiso 1 1 calc R

loop_
_atom_site_aniso_label
_atom_site_aniso_U_11
_atom_site_aniso_U_22
_atom_site_aniso_U_33
_atom_site_aniso_U_23
_atom_site_aniso_U_13
_atom_site_aniso_U_12
Cl1 0.0185(5) 0.0199(5) 0.0128(5) 0.0008(4) -0.0054(4) -0.0046(4)
O1 0.039(2) 0.090(3) 0.033(2) -0.031(2) -0.0126(18) 0.000(2)
O2 0.0320(19) 0.0310(19) 0.0279(18) -0.0079(15) -0.0027(15) -0.0019(15)
O3 0.036(2) 0.0280(19) 0.044(2) 0.0039(17) -0.0080(17) -0.0013(16)
O4 0.039(2) 0.029(2) 0.048(2) 0.0060(17) -0.0010(18) -0.0099(17)
N1 0.0205(19) 0.0179(18) 0.0193(19) -0.0034(15) -0.0018(15) -0.0023(15)
N2 0.0154(17) 0.0174(18) 0.0155(18) -0.0033(14) -0.0012(14) -0.0016(14)
N3 0.025(2) 0.0192(19) 0.0180(19) -0.0024(15) -0.0043(15) -0.0045(15)
N4 0.0197(19) 0.0203(19) 0.0167(18) -0.0038(15) -0.0048(15) 0.0002(15)
C1 0.029(2) 0.020(2) 0.024(2) -0.0051(19) -0.0024(19) -0.0061(19)
C2 0.023(2) 0.024(2) 0.027(2) -0.011(2) -0.0072(19) 0.0004(19)
C3 0.025(2) 0.023(2) 0.021(2) -0.0075(19) -0.0060(19) 0.0029(19)
C4 0.020(2) 0.017(2) 0.017(2) -0.0021(17) -0.0010(17) 0.0006(17)
C5 0.017(2) 0.016(2) 0.021(2) -0.0061(17) -0.0027(17) 0.0016(17)
C6 0.015(2) 0.016(2) 0.020(2) -0.0059(17) -0.0021(17) 0.0010(16)
C7 0.017(2) 0.017(2) 0.020(2) -0.0002(17) -0.0027(17) -0.0011(17)
C8 0.013(2) 0.019(2) 0.019(2) -0.0054(17) -0.0015(16) 0.0024(16)
C9 0.016(2) 0.017(2) 0.018(2) -0.0040(17) -0.0033(17) -0.0022(17)
C10 0.014(2) 0.018(2) 0.018(2) -0.0041(17) -0.0014(16) -0.0001(16)
C11 0.017(2) 0.017(2) 0.017(2) -0.0032(17) -0.0028(16) 0.0000(17)
C12 0.020(2) 0.019(2) 0.019(2) -0.0054(18) -0.0058(17) 0.0025(17)
C13 0.025(2) 0.021(2) 0.018(2) 0.0010(18) -0.0041(18) -0.0005(18)
C14 0.024(2) 0.018(2) 0.024(2) 0.0006(18) -0.0019(19) -0.0018(18)
C15 0.033(3) 0.019(2) 0.023(2) -0.0044(19) -0.007(2) -0.0067(19)
C16 0.020(2) 0.021(2) 0.023(2) -0.0074(18) -0.0058(18) 0.0005(18)
C17 0.018(2) 0.016(2) 0.019(2) -0.0039(17) -0.0016(17) -0.0016(17)
C18 0.014(2) 0.017(2) 0.020(2) -0.0034(17) -0.0016(17) 0.0013(16)
C19 0.024(2) 0.018(2) 0.017(2) -0.0033(17) -0.0073(18) -0.0025(18)
C20 0.023(2) 0.020(2) 0.017(2) -0.0017(18) -0.0024(18) -0.0046(18)
C21 0.028(2) 0.033(3) 0.016(2) -0.0033(19) -0.0073(18) -0.001(2)

loop_
_atom_type_symbol
_atom_type_description
_atom_type_scat_dispersion_real
_atom_type_scat_dispersion_imag
_atom_type_scat_source
C C 0.0033 0.0016 'International Tables Vol C Tables 4.2.6.8 and 6.1.1.4'
H H 0.0000 0.0000 'International Tables Vol C Tables 4.2.6.8 and 6.1.1.4'
N N 0.0061 0.0033 'International Tables Vol C Tables 4.2.6.8 and 6.1.1.4'
O O 0.0106 0.0060 'International Tables Vol C Tables 4.2.6.8 and 6.1.1.4'
Cl Cl 0.1484 0.1585 'International Tables Vol C Tables 4.2.6.8 and 6.1.1.4'

loop_
_geom_angle_atom_site_label_1
_geom_angle_atom_site_label_2
_geom_angle_atom_site_label_3
_geom_angle
O1 Cl1 O3 109.6(3)
O1 Cl1 O4 111.3(3)
O3 Cl1 O4 108.5(2)
O1 Cl1 O2 109.3(2)
O3 Cl1 O2 109.3(2)
O4 Cl1 O2 108.8(2)
C1 N1 C5 117.6(4)
C6 N2 C10 118.2(4)
C15 N3 C11 117.9(4)
C20 N4 C16 120.8(4)
C20 N4 C21 119.3(4)
C16 N4 C21 119.9(4)
N1 C1 C2 123.6(4)
N1 C1 H1 118.2
C2 C1 H1 118.2
C3 C2 C1 118.4(4)
C3 C2 H2 120.8
C1 C2 H2 120.8
C2 C3 C4 119.3(4)
C2 C3 H3 120.3
C4 C3 H3 120.3
C3 C4 C5 118.5(4)
C3 C4 H4 120.7
C5 C4 H4 120.7
N1 C5 C4 122.4(4)
N1 C5 C6 115.7(4)
C4 C5 C6 121.8(4)
N2 C6 C7 122.7(4)
N2 C6 C5 116.6(4)
C7 C6 C5 120.6(4)
C6 C7 C8 118.9(4)
C6 C7 H7 120.6
C8 C7 H7 120.6
C9 C8 C7 118.5(4)
C9 C8 C18 121.3(4)
C7 C8 C18 120.2(4)
C8 C9 C10 119.0(4)
C8 C9 H9 120.5
C10 C9 H9 120.5
N2 C10 C9 122.6(4)
N2 C10 C11 116.2(4)
C9 C10 C11 121.2(4)
N3 C11 C12 122.3(4)
N3 C11 C10 116.1(4)
C12 C11 C10 121.6(4)
C13 C12 C11 118.9(4)
C13 C12 H12 120.6
C11 C12 H12 120.6
C12 C13 C14 119.2(4)
C12 C13 H13 120.4
C14 C13 H13 120.4
C15 C14 C13 118.4(4)
C15 C14 H14 120.8
C13 C14 H14 120.8
N3 C15 C14 123.4(4)
N3 C15 H15 118.3
C14 C15 H15 118.3
N4 C16 C17 120.4(4)
N4 C16 H16 119.8
C17 C16 H16 119.8
C16 C17 C18 120.7(4)
C16 C17 H17 119.6
C18 C17 H17 119.6
C17 C18 C19 116.7(4)
C17 C18 C8 122.0(4)
C19 C18 C8 121.2(4)
C20 C19 C18 120.9(4)
C20 C19 H19 119.6
C18 C19 H19 119.6
N4 C20 C19 120.4(4)
N4 C20 H20 119.8
C19 C20 H20 119.8
N4 C21 H21A 109.5
N4 C21 H21B 109.5
H21A C21 H21B 109.5
N4 C21 H21C 109.5
H21A C21 H21C 109.5
H21B C21 H21C 109.5

loop_
_geom_bond_atom_site_label_1
_geom_bond_atom_site_label_2
_geom_bond_distance
Cl1 O1 1.420(4)
Cl1 O3 1.437(4)
Cl1 O4 1.445(4)
Cl1 O2 1.452(4)
N1 C1 1.327(6)
N1 C5 1.350(6)
N2 C6 1.341(5)
N2 C10 1.343(5)
N3 C15 1.338(6)
N3 C11 1.341(6)
N4 C20 1.342(6)
N4 C16 1.345(6)
N4 C21 1.477(6)
C1 C2 1.391(7)
C1 H1 0.9300
C2 C3 1.377(7)
C2 H2 0.9300
C3 C4 1.381(6)
C3 H3 0.9300
C4 C5 1.397(6)
C4 H4 0.9300
C5 C6 1.484(6)
C6 C7 1.393(6)
C7 C8 1.394(6)
C7 H7 0.9300
C8 C9 1.389(6)
C8 C18 1.483(6)
C9 C10 1.395(6)
C9 H9 0.9300
C10 C11 1.479(6)
C11 C12 1.392(6)
C12 C13 1.377(6)
C12 H12 0.9300
C13 C14 1.384(7)
C13 H13 0.9300
C14 C15 1.378(6)
C14 H14 0.9300
C15 H15 0.9300
C16 C17 1.373(6)
C16 H16 0.9300
C17 C18 1.392(6)
C17 H17 0.9300
C18 C19 1.397(6)
C19 C20 1.367(6)
C19 H19 0.9300
C20 H20 0.9300
C21 H21A 0.9600
C21 H21B 0.9600
C21 H21C 0.9600
